data_4021213
loop_
_publ_author_name
'Gregory R. Dake'
'Micha\"el D. B. Fenster'
'M\'elissa Fleury'
'Brian O. Patrick'

_publ_section_title
;
 Synthesis of Functionalized 1-Azaspirocyclic Cyclopentanones
 Using Bronsted Acid or N-Bromosuccinimide
 Promoted Ring Expansions
;
_journal_name_full 'Journal of Organic Chemistry'
_journal_page_first 5668
_journal_page_last 5675
_journal_paper_doi 10.1021/jo0493572
_journal_volume 69
_journal_year 2004
_chemical_formula_moiety 'C18 H24 Br N O4 S '
_chemical_formula_sum 'C18 H24 Br N O4 S'
_chemical_formula_weight 430.36
_space_group_IT_number 2
_symmetry_cell_setting triclinic
_symmetry_Int_Tables_number 2
_symmetry_space_group_name_Hall '-P 1'
_symmetry_space_group_name_H-M 'P -1'
_cell_angle_alpha 71.63(2)
_cell_angle_beta 78.15(2)
_cell_angle_gamma 65.69(2)
_cell_formula_units_Z 2
_cell_length_a 7.4427(6)
_cell_length_b 10.3584(5)
_cell_length_c 13.936(1)
_cell_measurement_temperature 173.2
_cell_volume 925.7(2)
_diffrn_ambient_temperature 173.2
_exptl_crystal_density_diffrn 1.544
_cod_original_formula_sum 'C18 H24 Br N O4 S '
_cod_database_code 4021213

loop_
_symmetry_equiv_pos_as_xyz
'  +x,  +y,  +z'
'  -x,  -y,  -z'

loop_
_atom_site_label
_atom_site_fract_x
_atom_site_fract_y
_atom_site_fract_z
_atom_site_U_iso_or_equiv
_atom_site_occupancy
_atom_site_refinement_flags
_atom_site_adp_type
_atom_site_calc_flag
_atom_site_calc_attached_atom
Br(15) -0.13116(4) 0.14588(3) 0.77943(3) 0.0336(1) 1.000 . Uani d ?
S(16) 0.18642(8) 0.54003(7) 0.79689(5) 0.0169(2) 1.000 . Uani d ?
O(7) -0.3389(2) 0.6287(2) 0.8120(1) 0.0211(5) 1.000 . Uani d ?
O(14) 0.2559(3) 0.2893(2) 0.6527(2) 0.0305(5) 1.000 . Uani d ?
O(17) 0.1235(3) 0.6091(2) 0.8787(1) 0.0252(5) 1.000 . Uani d ?
O(18) 0.3592(2) 0.4068(2) 0.8059(1) 0.0250(5) 1.000 . Uani d ?
N(1) 0.0106(3) 0.5003(2) 0.7729(2) 0.0170(5) 1.000 . Uani d ?
C(2) 0.0290(3) 0.3451(3) 0.8007(2) 0.0167(6) 1.000 . Uani d ?
C(3) -0.1575(3) 0.3478(3) 0.7675(2) 0.0201(6) 1.000 . Uani d ?
C(4) -0.2059(4) 0.4394(3) 0.6604(2) 0.0254(7) 1.000 . Uani d ?
C(5) -0.2249(4) 0.5988(3) 0.6451(2) 0.0246(7) 1.000 . Uani d ?
C(6) -0.1754(3) 0.6210(3) 0.7387(2) 0.0173(6) 1.000 . Uani d ?
C(8) -0.3345(4) 0.6771(3) 0.8965(2) 0.0241(7) 1.000 . Uani d ?
C(9) -0.5356(4) 0.7106(3) 0.9542(2) 0.0288(7) 1.000 . Uani d ?
C(10) 0.0562(4) 0.2668(3) 0.9143(2) 0.0236(7) 1.000 . Uani d ?
C(11) 0.2238(5) 0.1167(4) 0.9215(3) 0.0431(9) 1.000 . Uani d ?
C(12) 0.3347(4) 0.1153(3) 0.8168(2) 0.0310(8) 1.000 . Uani d ?
C(13) 0.2169(3) 0.2533(3) 0.7430(2) 0.0208(7) 1.000 . Uani d ?
C(19) 0.2191(3) 0.6726(3) 0.6861(2) 0.0165(6) 1.000 . Uani d ?
C(20) 0.2730(4) 0.6389(3) 0.5929(2) 0.0199(6) 1.000 . Uani d ?
C(21) 0.3038(4) 0.7440(3) 0.5077(2) 0.0213(7) 1.000 . Uani d ?
C(22) 0.2800(3) 0.8816(3) 0.5145(2) 0.0201(6) 1.000 . Uani d ?
C(23) 0.2256(4) 0.9127(3) 0.6085(2) 0.0217(7) 1.000 . Uani d ?
C(24) 0.1963(3) 0.8085(3) 0.6949(2) 0.0201(6) 1.000 . Uani d ?
C(25) 0.3122(4) 0.9941(3) 0.4207(2) 0.0303(8) 1.000 . Uani d ?
H(3) -0.2698 0.3883 0.8142 0.024 1.000 . Uiso c ?
H(4B) -0.1005 0.3955 0.6121 0.030 1.000 . Uiso c ?
H(4A) -0.3317 0.4408 0.6479 0.030 1.000 . Uiso c ?
H(5A) -0.1336 0.6226 0.5871 0.029 1.000 . Uiso c ?
H(5B) -0.3609 0.6650 0.6309 0.029 1.000 . Uiso c ?
H(6) -0.1559 0.7142 0.7198 0.021 1.000 . Uiso c ?
H(8A) -0.3032 0.7657 0.8723 0.029 1.000 . Uiso c ?
H(8B) -0.2345 0.5999 0.9405 0.029 1.000 . Uiso c ?
H(9C) -0.5661 0.6213 0.9785 0.034 1.000 . Uiso c ?
H(9A) -0.6354 0.7867 0.9097 0.034 1.000 . Uiso c ?
H(9B) -0.5361 0.7445 1.0124 0.034 1.000 . Uiso c ?
H(10A) 0.0904 0.3252 0.9458 0.028 1.000 . Uiso c ?
H(10B) -0.0665 0.2546 0.9488 0.028 1.000 . Uiso c ?
H(11B) 0.1689 0.0399 0.9437 0.052 1.000 . Uiso c ?
H(11A) 0.3144 0.1001 0.9700 0.052 1.000 . Uiso c ?
H(12A) 0.4671 0.1135 0.8169 0.037 1.000 . Uiso c ?
H(12B) 0.3455 0.0289 0.7976 0.037 1.000 . Uiso c ?
H(20) 0.2884 0.5428 0.5873 0.024 1.000 . Uiso c ?
H(21) 0.3429 0.7213 0.4415 0.025 1.000 . Uiso c ?
H(23) 0.2075 1.0092 0.6140 0.026 1.000 . Uiso c ?
H(24) 0.1598 0.8305 0.7613 0.023 1.000 . Uiso c ?
H(25A) 0.4426 0.9516 0.3861 0.036 1.000 . Uiso c ?
H(25B) 0.3054 1.0795 0.4400 0.036 1.000 . Uiso c ?
H(25C) 0.2095 1.0250 0.3752 0.036 1.000 . Uiso c ?

loop_
_atom_site_aniso_label
_atom_site_aniso_U_11
_atom_site_aniso_U_22
_atom_site_aniso_U_33
_atom_site_aniso_U_12
_atom_site_aniso_U_13
_atom_site_aniso_U_23
Br(15) 0.0292(2) 0.0240(2) 0.0559(2) -0.0119(1) 0.0008(1) -0.0212(1)
S(16) 0.0163(3) 0.0199(3) 0.0160(3) -0.0089(2) -0.0028(2) -0.0028(2)
O(7) 0.0154(8) 0.023(1) 0.028(1) -0.0065(7) 0.0023(7) -0.0145(8)
O(14) 0.027(1) 0.033(1) 0.027(1) -0.0087(8) 0.0096(8) -0.0116(9)
O(17) 0.030(1) 0.037(1) 0.018(1) -0.0200(8) -0.0002(7) -0.0094(8)
O(18) 0.0157(9) 0.022(1) 0.032(1) -0.0053(7) -0.0070(7) 0.0004(8)
N(1) 0.016(1) 0.015(1) 0.021(1) -0.0065(8) -0.0029(8) -0.0053(9)
C(2) 0.016(1) 0.016(1) 0.019(1) -0.0073(9) 0.0026(9) -0.007(1)
C(3) 0.017(1) 0.018(1) 0.028(1) -0.0070(9) 0.0029(9) -0.012(1)
C(4) 0.022(1) 0.029(1) 0.029(2) -0.005(1) -0.005(1) -0.017(1)
C(5) 0.020(1) 0.028(1) 0.029(2) -0.009(1) -0.003(1) -0.011(1)
C(6) 0.015(1) 0.017(1) 0.018(1) -0.0052(9) -0.0026(9) -0.003(1)
C(8) 0.024(1) 0.026(1) 0.024(1) -0.008(1) 0.000(1) -0.011(1)
C(9) 0.030(1) 0.023(1) 0.029(2) -0.006(1) 0.005(1) -0.011(1)
C(10) 0.026(1) 0.023(1) 0.020(1) -0.011(1) 0.002(1) -0.004(1)
C(11) 0.054(2) 0.028(2) 0.028(2) -0.001(1) -0.005(1) 0.000(1)
C(12) 0.021(1) 0.019(1) 0.045(2) -0.005(1) 0.000(1) -0.003(1)
C(13) 0.014(1) 0.019(1) 0.028(2) -0.0062(9) 0.0020(9) -0.008(1)
C(19) 0.016(1) 0.018(1) 0.017(1) -0.0080(9) -0.0005(9) -0.004(1)
C(20) 0.023(1) 0.018(1) 0.022(1) -0.009(1) 0.000(1) -0.008(1)
C(21) 0.024(1) 0.028(1) 0.016(1) -0.014(1) -0.0008(9) -0.007(1)
C(22) 0.013(1) 0.021(1) 0.026(1) -0.0074(9) -0.0040(9) -0.002(1)
C(23) 0.019(1) 0.017(1) 0.030(2) -0.0074(9) -0.001(1) -0.008(1)
C(24) 0.019(1) 0.023(1) 0.021(1) -0.009(1) 0.0018(9) -0.011(1)
C(25) 0.031(1) 0.026(1) 0.032(2) -0.015(1) -0.004(1) 0.001(1)

loop_
_geom_bond_atom_site_label_1
_geom_bond_atom_site_label_2
_geom_bond_distance
_geom_bond_site_symmetry_1
_geom_bond_site_symmetry_2
_geom_bond_publ_flag
Br(15) C(3) 1.974(2) . . yes
S(16) O(17) 1.433(2) . . yes
S(16) O(18) 1.439(2) . . yes
S(16) N(1) 1.644(2) . . yes
S(16) C(19) 1.765(2) . . yes
O(7) C(6) 1.411(3) . . yes
O(7) C(8) 1.428(3) . . yes
O(14) C(13) 1.204(3) . . yes
N(1) C(2) 1.484(3) . . yes
N(1) C(6) 1.475(3) . . yes
C(2) C(3) 1.538(3) . . yes
C(2) C(10) 1.547(4) . . yes
C(2) C(13) 1.560(3) . . yes
C(3) C(4) 1.518(4) . . yes
C(3) H(3) 0.98 . . no
C(4) C(5) 1.546(4) . . yes
C(4) H(4B) 0.98 . . no
C(4) H(4A) 0.98 . . no
C(5) C(6) 1.531(4) . . yes
C(5) H(5A) 0.98 . . no
C(5) H(5B) 0.98 . . no
C(6) H(6) 0.98 . . no
C(8) C(9) 1.504(4) . . yes
C(8) H(8A) 0.98 . . no
C(8) H(8B) 0.98 . . no
C(9) H(9C) 0.98 . . no
C(9) H(9A) 0.98 . . no
C(9) H(9B) 0.98 . . no
C(10) C(11) 1.529(4) . . yes
C(10) H(10A) 0.98 . . no
C(10) H(10B) 0.98 . . no
C(11) C(12) 1.523(4) . . yes
C(11) H(11B) 0.98 . . no
C(11) H(11A) 0.98 . . no
C(12) C(13) 1.511(4) . . yes
C(12) H(12A) 0.98 . . no
C(12) H(12B) 0.98 . . no
C(19) C(20) 1.388(4) . . yes
C(19) C(24) 1.389(4) . . yes
C(20) C(21) 1.388(4) . . yes
C(20) H(20) 0.98 . . no
C(21) C(22) 1.394(4) . . yes
C(21) H(21) 0.98 . . no
C(22) C(23) 1.387(4) . . yes
C(22) C(25) 1.506(4) . . yes
C(23) C(24) 1.389(4) . . yes
C(23) H(23) 0.98 . . no
C(24) H(24) 0.98 . . no
C(25) H(25A) 0.98 . . no
C(25) H(25B) 0.98 . . no
C(25) H(25C) 0.98 . . no
